data_1548237
loop_
_publ_author_name
'Cheng, Min-Jing'
'Cao, Jia-Qing'
'Yang, Xin-Yi'
'Zhong, Li-Ping'
'Hu, Li-Jun'
'Lu, Xi'
'Hou, Bao-Long'
'Hu, Ya-Jian'
'Wang, Ying'
'You, Xue-Fu'
'Wang, Lei'
'Ye, Wen-Cai'
'Li, Chuang-Chuang'

_publ_section_title
;
 Catalytic asymmetric total syntheses of myrtucommuacetalone,
 myrtucommuacetalone B, and callistrilones A, C, D and E.
;
_journal_issue 6
_journal_name_full 'Chemical science'
_journal_page_first 1488
_journal_page_last 1495
_journal_paper_doi 10.1039/c7sc04672c
_journal_volume 9
_journal_year 2018
_chemical_formula_sum 'C39 H54 O9'
_chemical_formula_weight 666.82
_space_group_crystal_system triclinic
_space_group_IT_number 2
_space_group_name_Hall '-P 1'
_space_group_name_H-M_alt 'P -1'
_symmetry_space_group_name_Hall '-P 1'
_symmetry_space_group_name_H-M 'P -1'
_atom_sites_solution_hydrogens mixed
_audit_creation_method SHELXL-2014/6
_audit_update_record
;
2017-10-28 deposited with the CCDC.
2017-11-27 downloaded from the CCDC.
;
_cell_angle_alpha 70.567(3)
_cell_angle_beta 84.605(3)
_cell_angle_gamma 69.424(3)
_cell_formula_units_Z 2
_cell_length_a 10.6706(10)
_cell_length_b 13.8828(12)
_cell_length_c 14.1078(13)
_cell_measurement_reflns_used 220
_cell_measurement_temperature 296(2)
_cell_measurement_theta_max 15
_cell_measurement_theta_min 15
_cell_volume 1844.5(3)
_computing_cell_refinement 'BRUKER D8VENTURE DIFFRACTOMETER'
_computing_data_collection 'BRUKER D8VENTURE DIFFRACTOMETER'
_computing_data_reduction 'BRUKER D8VENTURE DIFFRACTOMETER'
_computing_molecular_graphics 'BRUKER SHELXTL'
_computing_publication_material 'BRUKER SHELXTL'
_computing_structure_refinement 'SHELXL-2014/6 (Sheldrick, 2014)'
_diffrn_ambient_temperature 296(2)
_diffrn_measured_fraction_theta_full 0.999
_diffrn_measured_fraction_theta_max 0.999
_diffrn_measurement_device_type 'BRUKER D8VENTURE DIFFRACTOMETER'
_diffrn_measurement_method 'PHI & OMEGA SCAN'
_diffrn_radiation_type MoK\a
_diffrn_radiation_wavelength 0.71073
_diffrn_reflns_av_R_equivalents 0.0634
_diffrn_reflns_av_unetI/netI 0.0411
_diffrn_reflns_Laue_measured_fraction_full 0.999
_diffrn_reflns_Laue_measured_fraction_max 0.999
_diffrn_reflns_limit_h_max 12
_diffrn_reflns_limit_h_min -12
_diffrn_reflns_limit_k_max 16
_diffrn_reflns_limit_k_min -16
_diffrn_reflns_limit_l_max 16
_diffrn_reflns_limit_l_min -16
_diffrn_reflns_number 57279
_diffrn_reflns_point_group_measured_fraction_full 0.999
_diffrn_reflns_point_group_measured_fraction_max 0.999
_diffrn_reflns_theta_full 25.242
_diffrn_reflns_theta_max 25.250
_diffrn_reflns_theta_min 2.340
_exptl_absorpt_coefficient_mu 0.084
_exptl_absorpt_correction_T_max 0.7456
_exptl_absorpt_correction_T_min 0.6123
_exptl_absorpt_correction_type multi-scan
_exptl_crystal_colour colourless
_exptl_crystal_density_diffrn 1.201
_exptl_crystal_description block
_exptl_crystal_F_000 720
_exptl_crystal_size_max 0.400
_exptl_crystal_size_mid 0.300
_exptl_crystal_size_min 0.200
_refine_diff_density_max 0.169
_refine_diff_density_min -0.195
_refine_diff_density_rms 0.042
_refine_ls_extinction_method none
_refine_ls_goodness_of_fit_ref 1.015
_refine_ls_hydrogen_treatment mixed
_refine_ls_matrix_type full
_refine_ls_number_parameters 449
_refine_ls_number_reflns 6672
_refine_ls_number_restraints 0
_refine_ls_restrained_S_all 1.015
_refine_ls_R_factor_all 0.0904
_refine_ls_R_factor_gt 0.0509
_refine_ls_shift/su_max 0.000
_refine_ls_shift/su_mean 0.000
_refine_ls_structure_factor_coef Fsqd
_refine_ls_weighting_details 'w=1/[\s^2^(Fo^2^)+(0.0569P)^2^+0.6420P] where P=(Fo^2^+2Fc^2^)/3'
_refine_ls_weighting_scheme calc
_refine_ls_wR_factor_gt 0.1095
_refine_ls_wR_factor_ref 0.1273
_reflns_Friedel_coverage 0.000
_reflns_number_gt 4469
_reflns_number_total 6672
_reflns_threshold_expression 'I > 2\s(I)'
_cod_data_source_file c7sc04672c2.cif
_cod_data_source_block cm102
_cod_depositor_comments 'Adding full bibliography for 1548236--1548240.cif.'
_cod_database_code 1548237
_shelx_space_group_comment
;
The symmetry employed for this shelxl refinement is uniquely defined
by the following loop, which should always be used as a source of
symmetry information in preference to the above space-group names.
They are only intended as comments.
;
_shelx_estimated_absorpt_t_min 0.967
_shelx_estimated_absorpt_t_max 0.983
_shelxl_version_number 2014/6

loop_
_space_group_symop_operation_xyz
'x, y, z'
'-x, -y, -z'

loop_
_atom_site_label
_atom_site_type_symbol
_atom_site_fract_x
_atom_site_fract_y
_atom_site_fract_z
_atom_site_U_iso_or_equiv
_atom_site_adp_type
_atom_site_occupancy
_atom_site_site_symmetry_order
_atom_site_calc_flag
_atom_site_refinement_flags_posn
_atom_site_refinement_flags_adp
O1 O 0.50490(18) 0.18055(13) 0.67204(17) 0.0731(6) Uani 1 1 d . .
O2 O 0.82898(16) 0.34877(12) 0.62168(13) 0.0537(4) Uani 1 1 d . .
O3 O 0.40786(13) 0.50552(10) 0.73604(11) 0.0378(4) Uani 1 1 d . .
O4 O 0.14934(15) 0.65627(14) 0.68662(12) 0.0533(4) Uani 1 1 d . .
O5 O 0.71350(13) 0.69399(11) 0.72750(12) 0.0420(4) Uani 1 1 d . .
H5A H 0.7673 0.6438 0.7108 0.063 Uiso 1 1 calc R U
O6 O 0.25069(12) 0.85351(10) 0.76819(11) 0.0373(4) Uani 1 1 d . .
O7 O 0.38226(17) 0.85428(15) 1.01749(13) 0.0631(5) Uani 1 1 d . .
O8 O 0.15918(13) 1.03694(11) 0.69812(11) 0.0418(4) Uani 1 1 d . .
O9 O -0.05194(16) 0.57586(16) 0.67975(14) 0.0602(5) Uani 1 1 d . .
C1 C 0.5404(2) 0.25569(16) 0.66663(17) 0.0420(5) Uani 1 1 d . .
C2 C 0.6850(2) 0.24704(16) 0.64333(17) 0.0414(5) Uani 1 1 d . .
C3 C 0.7223(2) 0.33966(16) 0.65345(16) 0.0358(5) Uani 1 1 d . .
C4 C 0.63166(19) 0.41527(15) 0.70171(15) 0.0300(5) Uani 1 1 d . .
C5 C 0.50262(19) 0.42564(15) 0.70672(15) 0.0310(5) Uani 1 1 d . .
C6 C 0.4368(2) 0.35917(15) 0.67813(16) 0.0342(5) Uani 1 1 d . .
C7 C 0.7097(3) 0.2435(2) 0.5355(2) 0.0752(9) Uani 1 1 d . .
H7A H 0.8007 0.2380 0.5188 0.113 Uiso 1 1 calc R U
H7B H 0.6936 0.1815 0.5303 0.113 Uiso 1 1 calc R U
H7C H 0.6503 0.3086 0.4898 0.113 Uiso 1 1 calc R U
C8 C 0.7755(3) 0.14193(19) 0.7183(2) 0.0702(8) Uani 1 1 d . .
H8A H 0.8676 0.1350 0.7047 0.105 Uiso 1 1 calc R U
H8B H 0.7565 0.1442 0.7855 0.105 Uiso 1 1 calc R U
H8C H 0.7592 0.0808 0.7114 0.105 Uiso 1 1 calc R U
C9 C 0.3644(2) 0.42523(18) 0.57545(18) 0.0510(6) Uani 1 1 d . .
H9A H 0.3221 0.3834 0.5566 0.076 Uiso 1 1 calc R U
H9B H 0.2979 0.4913 0.5798 0.076 Uiso 1 1 calc R U
H9C H 0.4281 0.4422 0.5258 0.076 Uiso 1 1 calc R U
C10 C 0.3357(3) 0.3303(2) 0.7569(2) 0.0561(7) Uani 1 1 d . .
H10A H 0.2947 0.2879 0.7375 0.084 Uiso 1 1 calc R U
H10B H 0.3810 0.2890 0.8210 0.084 Uiso 1 1 calc R U
H10C H 0.2681 0.3957 0.7616 0.084 Uiso 1 1 calc R U
C11 C 0.68253(19) 0.48745(15) 0.73601(15) 0.0309(5) Uani 1 1 d . .
H11A H 0.7510 0.5058 0.6893 0.037 Uiso 1 1 calc R U
C12 C 0.7469(2) 0.43161(17) 0.84367(17) 0.0410(5) Uani 1 1 d . .
H12A H 0.7746 0.4848 0.8596 0.049 Uiso 1 1 calc R U
C13 C 0.6463(3) 0.4030(2) 0.92186(19) 0.0610(7) Uani 1 1 d . .
H13A H 0.5685 0.4665 0.9157 0.092 Uiso 1 1 calc R U
H13B H 0.6208 0.3475 0.9114 0.092 Uiso 1 1 calc R U
H13C H 0.6861 0.3771 0.9879 0.092 Uiso 1 1 calc R U
C14 C 0.8722(3) 0.3333(2) 0.8505(2) 0.0646(7) Uani 1 1 d . .
H14A H 0.9337 0.3538 0.8004 0.097 Uiso 1 1 calc R U
H14B H 0.9137 0.3068 0.9161 0.097 Uiso 1 1 calc R U
H14C H 0.8484 0.2772 0.8395 0.097 Uiso 1 1 calc R U
C15 C 0.56931(18) 0.59167(15) 0.73146(15) 0.0289(4) Uani 1 1 d . .
C16 C 0.43851(19) 0.59464(15) 0.73669(15) 0.0296(5) Uani 1 1 d . .
C17 C 0.32876(18) 0.68105(15) 0.74833(15) 0.0291(4) Uani 1 1 d . .
C18 C 0.18955(19) 0.67927(15) 0.75075(16) 0.0322(5) Uani 1 1 d . .
C19 C 0.1022(2) 0.6996(2) 0.83667(18) 0.0484(6) Uani 1 1 d . .
H19A H 0.1482 0.7227 0.8775 0.058 Uiso 1 1 calc R U
C20 C -0.0310(3) 0.7898(3) 0.7984(3) 0.1054(13) Uani 1 1 d . .
H20A H -0.0853 0.8015 0.8544 0.158 Uiso 1 1 calc R U
H20B H -0.0150 0.8555 0.7595 0.158 Uiso 1 1 calc R U
H20C H -0.0766 0.7691 0.7571 0.158 Uiso 1 1 calc R U
C21 C 0.0845(4) 0.5936(3) 0.9010(2) 0.1125(15) Uani 1 1 d . .
H21A H 0.0287 0.6051 0.9565 0.169 Uiso 1 1 calc R U
H21B H 0.0431 0.5683 0.8611 0.169 Uiso 1 1 calc R U
H21C H 0.1703 0.5404 0.9260 0.169 Uiso 1 1 calc R U
C22 C 0.35741(18) 0.76871(15) 0.75689(15) 0.0293(4) Uani 1 1 d . .
C23 C 0.48687(18) 0.77134(15) 0.75116(15) 0.0295(4) Uani 1 1 d . .
C24 C 0.59058(18) 0.68431(15) 0.73507(15) 0.0297(5) Uani 1 1 d . .
C25 C 0.50798(19) 0.86845(15) 0.76295(15) 0.0299(5) Uani 1 1 d . .
H25A H 0.5904 0.8755 0.7292 0.036 Uiso 1 1 calc R U
C26 C 0.39092(19) 0.96921(15) 0.71131(15) 0.0323(5) Uani 1 1 d . .
H26A H 0.4037 1.0320 0.7208 0.039 Uiso 1 1 calc R U
C27 C 0.26350(19) 0.95822(15) 0.76149(16) 0.0328(5) Uani 1 1 d . .
C28 C 0.2521(2) 0.96432(16) 0.86802(16) 0.0376(5) Uani 1 1 d . .
C29 C 0.1339(2) 0.9334(2) 0.9225(2) 0.0557(7) Uani 1 1 d . .
H29A H 0.1301 0.9382 0.9891 0.083 Uiso 1 1 calc R U
H29B H 0.0521 0.9822 0.8861 0.083 Uiso 1 1 calc R U
H29C H 0.1454 0.8604 0.9266 0.083 Uiso 1 1 calc R U
C30 C 0.2319(3) 1.08041(18) 0.8661(2) 0.0560(7) Uani 1 1 d . .
H30A H 0.2249 1.0829 0.9337 0.084 Uiso 1 1 calc R U
H30B H 0.3069 1.1006 0.8350 0.084 Uiso 1 1 calc R U
H30C H 0.1514 1.1301 0.8285 0.084 Uiso 1 1 calc R U
C31 C 0.3839(2) 0.88795(17) 0.92674(18) 0.0393(5) Uani 1 1 d . .
C32 C 0.5202(2) 0.85996(16) 0.87483(16) 0.0361(5) Uani 1 1 d . .
C33 C 0.6099(2) 0.74638(19) 0.93600(18) 0.0532(6) Uani 1 1 d . .
H33A H 0.6948 0.7281 0.9044 0.080 Uiso 1 1 calc R U
H33B H 0.6232 0.7451 1.0028 0.080 Uiso 1 1 calc R U
H33C H 0.5679 0.6945 0.9392 0.080 Uiso 1 1 calc R U
C34 C 0.5848(2) 0.9421(2) 0.8799(2) 0.0531(6) Uani 1 1 d . .
H34A H 0.5302 1.0143 0.8419 0.080 Uiso 1 1 calc R U
H34B H 0.5917 0.9378 0.9487 0.080 Uiso 1 1 calc R U
H34C H 0.6725 0.9253 0.8522 0.080 Uiso 1 1 calc R U
C35 C 0.3547(2) 0.99850(18) 0.60150(17) 0.0435(5) Uani 1 1 d . .
H35A H 0.3690 0.9339 0.5834 0.052 Uiso 1 1 calc R U
H35B H 0.4068 1.0399 0.5581 0.052 Uiso 1 1 calc R U
C36 C 0.2056(2) 1.06734(18) 0.59455(18) 0.0466(6) Uani 1 1 d . .
C37 C 0.1242(3) 1.0410(3) 0.5310(2) 0.0821(10) Uani 1 1 d . .
H37A H 0.1522 1.0600 0.4626 0.123 Uiso 1 1 calc R U
H37B H 0.1376 0.9647 0.5561 0.123 Uiso 1 1 calc R U
H37C H 0.0311 1.0816 0.5340 0.123 Uiso 1 1 calc R U
C38 C 0.1821(3) 1.1881(2) 0.5634(2) 0.0722(8) Uani 1 1 d . .
H38A H 0.2110 1.2123 0.4958 0.108 Uiso 1 1 calc R U
H38B H 0.0885 1.2269 0.5669 0.108 Uiso 1 1 calc R U
H38C H 0.2321 1.2014 0.6079 0.108 Uiso 1 1 calc R U
C39 C -0.0125(3) 0.5350(3) 0.5995(3) 0.0613(7) Uani 1 1 d . .
H39C H 0.043(4) 0.459(3) 0.624(3) 0.135(15) Uiso 1 1 d . .
H9 H 0.000(3) 0.612(3) 0.682(2) 0.097(11) Uiso 1 1 d . .
H39B H 0.046(4) 0.572(3) 0.550(3) 0.118(12) Uiso 1 1 d . .
H39A H -0.093(4) 0.540(3) 0.564(3) 0.113(12) Uiso 1 1 d . .

loop_
_atom_site_aniso_label
_atom_site_aniso_U_11
_atom_site_aniso_U_22
_atom_site_aniso_U_33
_atom_site_aniso_U_23
_atom_site_aniso_U_13
_atom_site_aniso_U_12
O1 0.0635(12) 0.0407(10) 0.1332(18) -0.0432(11) 0.0025(11) -0.0249(9)
O2 0.0447(10) 0.0503(10) 0.0784(12) -0.0374(9) 0.0237(9) -0.0205(8)
O3 0.0290(7) 0.0314(8) 0.0642(10) -0.0264(7) 0.0083(7) -0.0149(6)
O4 0.0382(9) 0.0858(12) 0.0627(11) -0.0444(10) 0.0100(8) -0.0357(9)
O5 0.0238(7) 0.0407(8) 0.0744(11) -0.0318(8) 0.0099(7) -0.0158(6)
O6 0.0271(7) 0.0296(7) 0.0636(10) -0.0256(7) 0.0119(7) -0.0122(6)
O7 0.0640(12) 0.0753(12) 0.0426(11) -0.0181(9) 0.0098(9) -0.0179(10)
O8 0.0317(8) 0.0348(8) 0.0556(10) -0.0156(7) -0.0012(7) -0.0059(7)
O9 0.0367(9) 0.0875(13) 0.0884(14) -0.0613(12) 0.0210(9) -0.0327(9)
C1 0.0512(14) 0.0292(12) 0.0508(14) -0.0155(10) -0.0044(11) -0.0160(10)
C2 0.0463(13) 0.0297(11) 0.0510(14) -0.0187(10) 0.0062(11) -0.0123(10)
C3 0.0368(12) 0.0304(11) 0.0395(13) -0.0125(10) 0.0034(10) -0.0098(9)
C4 0.0305(11) 0.0238(10) 0.0353(12) -0.0096(9) 0.0011(9) -0.0089(8)
C5 0.0344(11) 0.0241(10) 0.0369(12) -0.0122(9) 0.0033(9) -0.0114(9)
C6 0.0380(12) 0.0279(11) 0.0426(13) -0.0132(10) 0.0004(10) -0.0164(9)
C7 0.097(2) 0.083(2) 0.077(2) -0.0575(18) 0.0279(17) -0.0438(18)
C8 0.0544(16) 0.0342(14) 0.108(2) -0.0114(14) -0.0060(16) -0.0079(12)
C9 0.0533(15) 0.0440(13) 0.0585(16) -0.0140(12) -0.0131(12) -0.0186(11)
C10 0.0672(16) 0.0554(15) 0.0684(18) -0.0299(13) 0.0219(14) -0.0432(13)
C11 0.0260(10) 0.0299(10) 0.0399(12) -0.0143(9) 0.0045(9) -0.0114(9)
C12 0.0398(12) 0.0367(12) 0.0475(14) -0.0159(11) -0.0064(10) -0.0102(10)
C13 0.0647(17) 0.0685(17) 0.0426(15) -0.0081(13) -0.0022(13) -0.0223(14)
C14 0.0537(16) 0.0569(16) 0.0647(18) -0.0131(14) -0.0160(13) 0.0012(13)
C15 0.0267(10) 0.0277(10) 0.0364(12) -0.0141(9) 0.0019(8) -0.0108(8)
C16 0.0300(11) 0.0287(10) 0.0393(12) -0.0172(9) 0.0038(9) -0.0158(9)
C17 0.0240(10) 0.0295(10) 0.0398(12) -0.0164(9) 0.0027(8) -0.0120(8)
C18 0.0270(10) 0.0288(11) 0.0466(13) -0.0158(10) 0.0023(9) -0.0134(9)
C19 0.0411(13) 0.0729(16) 0.0554(15) -0.0380(13) 0.0186(11) -0.0362(12)
C20 0.0342(16) 0.150(3) 0.164(4) -0.113(3) 0.0138(18) -0.0137(18)
C21 0.190(4) 0.152(3) 0.064(2) -0.042(2) 0.045(2) -0.144(3)
C22 0.0261(10) 0.0282(10) 0.0380(12) -0.0164(9) 0.0049(9) -0.0100(9)
C23 0.0276(10) 0.0292(10) 0.0384(12) -0.0153(9) 0.0028(9) -0.0138(9)
C24 0.0227(10) 0.0322(11) 0.0399(12) -0.0159(9) 0.0036(8) -0.0128(9)
C25 0.0264(10) 0.0284(10) 0.0416(12) -0.0160(9) 0.0063(9) -0.0142(8)
C26 0.0343(11) 0.0283(10) 0.0401(13) -0.0144(9) 0.0029(9) -0.0148(9)
C27 0.0288(11) 0.0242(10) 0.0489(13) -0.0163(10) 0.0021(10) -0.0091(9)
C28 0.0365(12) 0.0336(11) 0.0470(14) -0.0207(10) 0.0099(10) -0.0119(9)
C29 0.0448(14) 0.0654(16) 0.0645(17) -0.0338(14) 0.0228(12) -0.0211(12)
C30 0.0620(16) 0.0420(14) 0.0694(18) -0.0333(13) 0.0038(13) -0.0103(12)
C31 0.0474(13) 0.0369(12) 0.0418(15) -0.0193(11) 0.0074(10) -0.0193(10)
C32 0.0343(11) 0.0355(11) 0.0435(13) -0.0178(10) 0.0001(9) -0.0129(9)
C33 0.0487(14) 0.0534(15) 0.0497(15) -0.0171(12) -0.0056(12) -0.0059(12)
C34 0.0495(14) 0.0651(16) 0.0665(17) -0.0381(14) 0.0013(12) -0.0292(12)
C35 0.0445(13) 0.0428(13) 0.0430(14) -0.0132(11) 0.0048(10) -0.0160(11)
C36 0.0453(13) 0.0469(14) 0.0443(14) -0.0150(11) -0.0048(11) -0.0097(11)
C37 0.0574(17) 0.115(3) 0.085(2) -0.057(2) -0.0163(16) -0.0138(17)
C38 0.0748(19) 0.0451(15) 0.071(2) -0.0006(14) -0.0003(15) -0.0070(14)
C39 0.0518(17) 0.075(2) 0.075(2) -0.0450(17) 0.0160(15) -0.0271(16)

loop_
_atom_type_symbol
_atom_type_description
_atom_type_scat_dispersion_real
_atom_type_scat_dispersion_imag
_atom_type_scat_source
C C 0.0033 0.0016 'International Tables Vol C Tables 4.2.6.8 and 6.1.1.4'
H H 0.0000 0.0000 'International Tables Vol C Tables 4.2.6.8 and 6.1.1.4'
O O 0.0106 0.0060 'International Tables Vol C Tables 4.2.6.8 and 6.1.1.4'

loop_
_geom_angle_atom_site_label_1
_geom_angle_atom_site_label_2
_geom_angle_atom_site_label_3
_geom_angle
C5 O3 C16 118.97(14)
C22 O6 C27 122.00(14)
C27 O8 C36 110.01(15)
O1 C1 C2 119.44(19)
O1 C1 C6 118.8(2)
C2 C1 C6 121.65(17)
C1 C2 C3 114.38(17)
C1 C2 C7 107.8(2)
C3 C2 C7 109.24(19)
C1 C2 C8 108.21(19)
C3 C2 C8 106.70(19)
C7 C2 C8 110.5(2)
O2 C3 C4 120.78(18)
O2 C3 C2 118.91(18)
C4 C3 C2 120.31(18)
C5 C4 C3 118.77(18)
C5 C4 C11 121.07(17)
C3 C4 C11 119.91(17)
C4 C5 O3 122.63(17)
C4 C5 C6 127.66(17)
O3 C5 C6 109.65(16)
C5 C6 C1 111.01(17)
C5 C6 C10 110.55(17)
C1 C6 C10 109.71(17)
C5 C6 C9 108.93(16)
C1 C6 C9 107.05(17)
C10 C6 C9 109.51(19)
C15 C11 C4 109.61(15)
C15 C11 C12 109.90(16)
C4 C11 C12 112.90(16)
C13 C12 C14 111.4(2)
C13 C12 C11 111.75(18)
C14 C12 C11 112.70(18)
C16 C15 C24 116.51(16)
C16 C15 C11 120.26(16)
C24 C15 C11 122.71(16)
C15 C16 O3 120.65(16)
C15 C16 C17 124.66(17)
O3 C16 C17 114.60(16)
C16 C17 C22 116.03(16)
C16 C17 C18 121.45(16)
C22 C17 C18 122.52(16)
O4 C18 C17 120.39(18)
O4 C18 C19 120.04(18)
C17 C18 C19 119.47(18)
C18 C19 C21 108.3(2)
C18 C19 C20 110.8(2)
C21 C19 C20 112.4(3)
O6 C22 C23 121.41(16)
O6 C22 C17 116.39(16)
C23 C22 C17 122.17(16)
C22 C23 C24 118.55(16)
C22 C23 C25 118.27(16)
C24 C23 C25 123.18(16)
O5 C24 C23 115.21(16)
O5 C24 C15 122.85(16)
C23 C24 C15 121.89(17)
C23 C25 C26 108.28(15)
C23 C25 C32 113.17(16)
C26 C25 C32 109.56(15)
C27 C26 C35 101.64(16)
C27 C26 C25 108.97(16)
C35 C26 C25 121.38(17)
O8 C27 O6 105.20(15)
O8 C27 C26 106.58(16)
O6 C27 C26 111.29(14)
O8 C27 C28 112.91(16)
O6 C27 C28 106.78(16)
C26 C27 C28 113.80(16)
C27 C28 C29 111.99(18)
C27 C28 C30 110.50(18)
C29 C28 C30 107.76(18)
C27 C28 C31 108.71(16)
C29 C28 C31 110.07(19)
C30 C28 C31 107.73(18)
O7 C31 C28 118.69(19)
O7 C31 C32 118.5(2)
C28 C31 C32 122.59(19)
C33 C32 C31 108.76(18)
C33 C32 C34 107.81(19)
C31 C32 C34 106.25(16)
C33 C32 C25 110.95(16)
C31 C32 C25 113.66(17)
C34 C32 C25 109.15(17)
C26 C35 C36 103.12(17)
O8 C36 C37 107.4(2)
O8 C36 C38 106.08(19)
C37 C36 C38 112.3(2)
O8 C36 C35 104.79(17)
C37 C36 C35 112.9(2)
C38 C36 C35 112.6(2)

loop_
_geom_bond_atom_site_label_1
_geom_bond_atom_site_label_2
_geom_bond_distance
O1 C1 1.207(2)
O2 C3 1.217(2)
O3 C5 1.364(2)
O3 C16 1.389(2)
O4 C18 1.211(2)
O5 C24 1.356(2)
O6 C22 1.363(2)
O6 C27 1.479(2)
O7 C31 1.209(3)
O8 C27 1.384(2)
O8 C36 1.469(3)
O9 C39 1.397(3)
C1 C2 1.517(3)
C1 C6 1.522(3)
C2 C3 1.525(3)
C2 C7 1.534(3)
C2 C8 1.535(3)
C3 C4 1.462(3)
C4 C5 1.331(3)
C4 C11 1.512(3)
C5 C6 1.505(3)
C6 C10 1.530(3)
C6 C9 1.538(3)
C11 C15 1.510(3)
C11 C12 1.555(3)
C12 C13 1.520(3)
C12 C14 1.521(3)
C15 C16 1.377(3)
C15 C24 1.400(3)
C16 C17 1.395(3)
C17 C22 1.398(3)
C17 C18 1.491(3)
C18 C19 1.499(3)
C19 C21 1.517(4)
C19 C20 1.524(4)
C22 C23 1.389(3)
C23 C24 1.390(3)
C23 C25 1.505(3)
C25 C26 1.521(3)
C25 C32 1.558(3)
C26 C27 1.505(3)
C26 C35 1.516(3)
C27 C28 1.524(3)
C28 C29 1.531(3)
C28 C30 1.540(3)
C28 C31 1.541(3)
C31 C32 1.547(3)
C32 C33 1.528(3)
C32 C34 1.548(3)
C35 C36 1.534(3)
C36 C37 1.509(3)
C36 C38 1.517(3)
